data_1505494
loop_
_publ_author_name
'Dai, Lun-Zhi'
'Qi, Ming-Juan'
'Shi, Yong-Ling'
'Liu, Xu-Guang'
'Shi, Min'

_publ_section_title
;
 Gold(I)-catalyzed cascade cyclization reaction: highly regio- and
 diastereoselective intermolecular addition of water and alcohols to epoxy
 alkynes.
;
_journal_issue 16
_journal_name_full 'Organic letters'
_journal_page_first 3191
_journal_page_last 3194
_journal_paper_doi 10.1021/ol0713640
_journal_volume 9
_journal_year 2007
_chemical_formula_sum 'C13 H17 N O4 S'
_chemical_formula_weight 283.34
_chemical_name_systematic
; 
 ? 
;
_space_group_IT_number 14
_symmetry_cell_setting monoclinic
_symmetry_space_group_name_Hall '-P 2ybc'
_symmetry_space_group_name_H-M 'P 1 21/c 1'
_atom_sites_solution_hydrogens geom
_atom_sites_solution_primary direct
_atom_sites_solution_secondary difmap
_audit_creation_method SHELXL-97
_cell_angle_alpha 90.00
_cell_angle_beta 94.195(2)
_cell_angle_gamma 90.00
_cell_formula_units_Z 4
_cell_length_a 8.0917(8)
_cell_length_b 8.5743(8)
_cell_length_c 19.9195(19)
_cell_measurement_reflns_used 2678
_cell_measurement_temperature 293(2)
_cell_measurement_theta_max 52.560
_cell_measurement_theta_min 5.048
_cell_volume 1378.3(2)
_computing_cell_refinement 'Bruker SMART'
_computing_data_collection 'Bruker SMART'
_computing_data_reduction 'Bruker SHELXTL'
_computing_molecular_graphics 'Bruker SHELXTL'
_computing_publication_material 'Bruker SHELXTL'
_computing_structure_refinement 'SHELXL-97 (Sheldrick, 1997)'
_computing_structure_solution 'SHELXS-97 (Sheldrick, 1990)'
_diffrn_ambient_temperature 293(2)
_diffrn_measured_fraction_theta_full 0.992
_diffrn_measured_fraction_theta_max 0.992
_diffrn_measurement_device_type 'CCD area detector'
_diffrn_measurement_method 'phi and omega scans'
_diffrn_radiation_monochromator graphite
_diffrn_radiation_source 'fine-focus sealed tube'
_diffrn_radiation_type MoK\a
_diffrn_radiation_wavelength 0.71073
_diffrn_reflns_av_R_equivalents 0.0651
_diffrn_reflns_av_sigmaI/netI 0.0556
_diffrn_reflns_limit_h_max 10
_diffrn_reflns_limit_h_min -8
_diffrn_reflns_limit_k_max 10
_diffrn_reflns_limit_k_min -10
_diffrn_reflns_limit_l_max 25
_diffrn_reflns_limit_l_min -23
_diffrn_reflns_number 7770
_diffrn_reflns_theta_full 27.00
_diffrn_reflns_theta_max 27.00
_diffrn_reflns_theta_min 2.05
_exptl_absorpt_coefficient_mu 0.244
_exptl_absorpt_correction_T_max 1.00000
_exptl_absorpt_correction_T_min 0.78868
_exptl_absorpt_correction_type empirical
_exptl_crystal_colour colorless
_exptl_crystal_density_diffrn 1.365
_exptl_crystal_density_method 'not measured'
_exptl_crystal_description prismatic
_exptl_crystal_F_000 600
_exptl_crystal_size_max 0.388
_exptl_crystal_size_mid 0.316
_exptl_crystal_size_min 0.090
_refine_diff_density_max 0.313
_refine_diff_density_min -0.228
_refine_diff_density_rms 0.058
_refine_ls_extinction_method none
_refine_ls_goodness_of_fit_ref 1.054
_refine_ls_hydrogen_treatment mixed
_refine_ls_matrix_type full
_refine_ls_number_parameters 178
_refine_ls_number_reflns 2978
_refine_ls_number_restraints 0
_refine_ls_restrained_S_all 1.054
_refine_ls_R_factor_all 0.0651
_refine_ls_R_factor_gt 0.0517
_refine_ls_shift/su_max 0.038
_refine_ls_shift/su_mean 0.001
_refine_ls_structure_factor_coef Fsqd
_refine_ls_weighting_details 'calc w=1/[\s^2^(Fo^2^)+(0.0717P)^2^+0.0000P] where P=(Fo^2^+2Fc^2^)/3'
_refine_ls_weighting_scheme calc
_refine_ls_wR_factor_gt 0.1265
_refine_ls_wR_factor_ref 0.1344
_reflns_number_gt 2343
_reflns_number_total 2978
_reflns_threshold_expression >2sigma(I)
_cod_data_source_file ol0713640-file003.cif
_cod_data_source_block cd26411
_cod_depositor_comments
;
The following automatic conversions were performed:

'_symmetry_cell_setting' value 'Monoclinic' changed to 'monoclinic'
according to /home/saulius/struct/CIF-dictionaries/cif_core.dic
dictionary named 'cif_core.dic' version 2.4.1 from 2010-06-29.

Automatic conversion script
Id: cif_fix_values 1715 2011-07-08 13:25:40Z adriana 
;
_cod_original_sg_symbol_H-M P2(1)/c
_cod_database_code 1505494

loop_
_symmetry_equiv_pos_as_xyz
'x, y, z'
'-x, y+1/2, -z+1/2'
'-x, -y, -z'
'x, -y-1/2, z-1/2'

loop_
_atom_site_label
_atom_site_type_symbol
_atom_site_fract_x
_atom_site_fract_y
_atom_site_fract_z
_atom_site_U_iso_or_equiv
_atom_site_adp_type
_atom_site_occupancy
_atom_site_symmetry_multiplicity
_atom_site_calc_flag
_atom_site_refinement_flags
S1 S 0.44430(6) 0.79588(6) 0.33036(2) 0.04629(19) Uani 1 1 d .
O1 O 0.01554(17) 0.69827(16) 0.19080(8) 0.0559(4) Uani 1 1 d .
O2 O 0.18401(18) 0.84768(17) 0.13329(6) 0.0580(4) Uani 1 1 d .
O3 O 0.59708(16) 0.76115(17) 0.30182(7) 0.0570(4) Uani 1 1 d .
O4 O 0.42788(18) 0.93703(16) 0.36710(7) 0.0637(4) Uani 1 1 d .
N1 N 0.30075(18) 0.79920(17) 0.26768(7) 0.0424(4) Uani 1 1 d .
C1 C 0.3070(2) 0.6725(2) 0.21806(9) 0.0427(4) Uani 1 1 d .
H1A H 0.2919 0.5728 0.2398 0.051 Uiso 1 1 calc R
H1B H 0.4143 0.6718 0.1993 0.051 Uiso 1 1 calc R
C2 C 0.1704(2) 0.6967(2) 0.16185(10) 0.0472(5) Uani 1 1 d .
C3 C 0.0873(3) 0.9513(3) 0.17031(11) 0.0609(6) Uani 1 1 d .
H3A H -0.0016 0.9973 0.1415 0.073 Uiso 1 1 calc R
H3B H 0.1552 1.0341 0.1909 0.073 Uiso 1 1 calc R
C4 C 0.0194(3) 0.8481(2) 0.22312(11) 0.0549(5) Uani 1 1 d .
C5 C 0.1326(2) 0.8398(2) 0.28640(10) 0.0534(5) Uani 1 1 d .
H5A H 0.1346 0.9395 0.3094 0.064 Uiso 1 1 calc R
H5B H 0.0932 0.7613 0.3164 0.064 Uiso 1 1 calc R
C6 C 0.1718(3) 0.5737(3) 0.10836(11) 0.0664(6) Uani 1 1 d .
H6A H 0.1702 0.4724 0.1288 0.100 Uiso 1 1 calc R
H6B H 0.2702 0.5844 0.0846 0.100 Uiso 1 1 calc R
H6C H 0.0760 0.5857 0.0774 0.100 Uiso 1 1 calc R
C7 C 0.3926(2) 0.6398(2) 0.38197(9) 0.0447(4) Uani 1 1 d .
C8 C 0.3042(3) 0.6674(3) 0.43789(9) 0.0582(5) Uani 1 1 d .
H8 H 0.2773 0.7688 0.4496 0.070 Uiso 1 1 calc R
C9 C 0.2568(3) 0.5438(3) 0.47582(10) 0.0678(7) Uani 1 1 d .
H9 H 0.1995 0.5634 0.5138 0.081 Uiso 1 1 calc R
C10 C 0.2911(3) 0.3920(3) 0.45955(10) 0.0612(6) Uani 1 1 d .
C11 C 0.3787(3) 0.3665(3) 0.40322(11) 0.0596(5) Uani 1 1 d .
H11 H 0.4024 0.2647 0.3909 0.072 Uiso 1 1 calc R
C12 C 0.4312(2) 0.4881(2) 0.36523(10) 0.0520(5) Uani 1 1 d .
H12 H 0.4925 0.4686 0.3284 0.062 Uiso 1 1 calc R
C13 C 0.2357(4) 0.2598(4) 0.50118(13) 0.0909(9) Uani 1 1 d .
H13A H 0.2784 0.2735 0.5470 0.116 Uiso 1 1 calc R
H13B H 0.2762 0.1634 0.4842 0.116 Uiso 1 1 calc R
H13C H 0.1168 0.2573 0.4991 0.116 Uiso 1 1 calc R
H4 H -0.090(2) 0.870(2) 0.2321(9) 0.051(5) Uiso 1 1 d .

loop_
_atom_site_aniso_label
_atom_site_aniso_U_11
_atom_site_aniso_U_22
_atom_site_aniso_U_33
_atom_site_aniso_U_23
_atom_site_aniso_U_13
_atom_site_aniso_U_12
S1 0.0494(3) 0.0397(3) 0.0486(3) 0.00130(19) -0.0042(2) -0.00635(19)
O1 0.0464(8) 0.0489(9) 0.0717(9) -0.0095(7) -0.0011(7) -0.0020(6)
O2 0.0716(10) 0.0521(9) 0.0494(8) 0.0127(6) -0.0011(7) 0.0067(7)
O3 0.0455(8) 0.0611(9) 0.0637(9) 0.0082(7) -0.0004(6) -0.0071(6)
O4 0.0786(10) 0.0438(9) 0.0671(9) -0.0109(7) -0.0062(7) -0.0109(7)
N1 0.0456(9) 0.0369(9) 0.0438(8) 0.0008(6) -0.0015(7) 0.0033(6)
C1 0.0461(10) 0.0370(10) 0.0446(10) 0.0006(8) 0.0004(8) 0.0045(7)
C2 0.0508(11) 0.0417(11) 0.0483(11) 0.0018(8) -0.0008(8) 0.0029(8)
C3 0.0671(14) 0.0456(13) 0.0672(13) 0.0045(10) -0.0144(11) 0.0112(10)
C4 0.0472(12) 0.0477(12) 0.0692(13) -0.0058(10) 0.0012(10) 0.0108(9)
C5 0.0542(12) 0.0487(12) 0.0572(12) -0.0029(9) 0.0042(9) 0.0077(9)
C6 0.0719(15) 0.0666(15) 0.0583(12) -0.0152(11) -0.0124(10) 0.0108(11)
C7 0.0485(10) 0.0465(11) 0.0375(9) 0.0026(8) -0.0075(8) -0.0038(8)
C8 0.0700(14) 0.0627(14) 0.0412(11) -0.0096(9) -0.0004(9) -0.0051(10)
C9 0.0730(15) 0.094(2) 0.0360(11) 0.0040(11) 0.0027(10) -0.0129(13)
C10 0.0575(13) 0.0752(17) 0.0479(11) 0.0174(11) -0.0162(9) -0.0133(11)
C11 0.0653(13) 0.0504(13) 0.0619(13) 0.0121(10) -0.0047(10) 0.0021(10)
C12 0.0563(12) 0.0502(12) 0.0492(11) 0.0061(9) 0.0014(9) 0.0068(9)
C13 0.0919(19) 0.104(2) 0.0739(16) 0.0430(15) -0.0143(14) -0.0292(16)

loop_
_atom_type_symbol
_atom_type_description
_atom_type_scat_dispersion_real
_atom_type_scat_dispersion_imag
_atom_type_scat_source
C C 0.0033 0.0016 'International Tables Vol C Tables 4.2.6.8 and 6.1.1.4'
H H 0.0000 0.0000 'International Tables Vol C Tables 4.2.6.8 and 6.1.1.4'
N N 0.0061 0.0033 'International Tables Vol C Tables 4.2.6.8 and 6.1.1.4'
O O 0.0106 0.0060 'International Tables Vol C Tables 4.2.6.8 and 6.1.1.4'
S S 0.1246 0.1234 'International Tables Vol C Tables 4.2.6.8 and 6.1.1.4'

loop_
_geom_angle_atom_site_label_1
_geom_angle_atom_site_label_2
_geom_angle_atom_site_label_3
_geom_angle
O4 S1 O3 119.79(9)
O4 S1 N1 106.75(8)
O3 S1 N1 106.59(8)
O4 S1 C7 108.13(9)
O3 S1 C7 108.92(9)
N1 S1 C7 105.81(8)
C2 O1 C4 101.54(14)
C2 O2 C3 107.41(14)
C1 N1 C5 114.88(14)
C1 N1 S1 116.13(11)
C5 N1 S1 115.16(12)
N1 C1 C2 109.45(14)
N1 C1 H1A 109.8
C2 C1 H1A 109.8
N1 C1 H1B 109.8
C2 C1 H1B 109.8
H1A C1 H1B 108.2
O1 C2 O2 104.51(14)
O1 C2 C6 110.42(16)
O2 C2 C6 110.54(16)
O1 C2 C1 108.47(15)
O2 C2 C1 110.10(15)
C6 C2 C1 112.49(15)
O2 C3 C4 103.70(16)
O2 C3 H3A 111.0
C4 C3 H3A 111.0
O2 C3 H3B 111.0
C4 C3 H3B 111.0
H3A C3 H3B 109.0
O1 C4 C5 108.96(16)
O1 C4 C3 102.08(16)
C5 C4 C3 112.44(18)
O1 C4 H4 106.0(12)
C5 C4 H4 112.2(11)
C3 C4 H4 114.3(12)
N1 C5 C4 108.35(16)
N1 C5 H5A 110.0
C4 C5 H5A 110.0
N1 C5 H5B 110.0
C4 C5 H5B 110.0
H5A C5 H5B 108.4
C2 C6 H6A 109.5
C2 C6 H6B 109.5
H6A C6 H6B 109.5
C2 C6 H6C 109.5
H6A C6 H6C 109.5
H6B C6 H6C 109.5
C12 C7 C8 119.53(19)
C12 C7 S1 120.46(14)
C8 C7 S1 119.91(16)
C9 C8 C7 119.4(2)
C9 C8 H8 120.3
C7 C8 H8 120.3
C8 C9 C10 122.1(2)
C8 C9 H9 118.9
C10 C9 H9 118.9
C9 C10 C11 117.7(2)
C9 C10 C13 120.9(2)
C11 C10 C13 121.4(3)
C12 C11 C10 121.5(2)
C12 C11 H11 119.3
C10 C11 H11 119.3
C11 C12 C7 119.74(18)
C11 C12 H12 120.1
C7 C12 H12 120.1
C10 C13 H13A 109.5
C10 C13 H13B 109.5
H13A C13 H13B 109.5
C10 C13 H13C 109.5
H13A C13 H13C 109.5
H13B C13 H13C 109.5

loop_
_geom_bond_atom_site_label_1
_geom_bond_atom_site_label_2
_geom_bond_distance
S1 O4 1.4255(14)
S1 O3 1.4293(15)
S1 N1 1.6423(14)
S1 C7 1.7568(19)
O1 C2 1.417(2)
O1 C4 1.436(2)
O2 C2 1.422(2)
O2 C3 1.425(2)
N1 C1 1.472(2)
N1 C5 1.479(2)
C1 C2 1.529(2)
C1 H1A 0.9700
C1 H1B 0.9700
C2 C6 1.500(3)
C3 C4 1.509(3)
C3 H3A 0.9700
C3 H3B 0.9700
C4 C5 1.505(3)
C4 H4 0.939(19)
C5 H5A 0.9700
C5 H5B 0.9700
C6 H6A 0.9600
C6 H6B 0.9600
C6 H6C 0.9600
C7 C12 1.384(3)
C7 C8 1.387(3)
C8 C9 1.372(3)
C8 H8 0.9300
C9 C10 1.375(3)
C9 H9 0.9300
C10 C11 1.388(3)
C10 C13 1.493(3)
C11 C12 1.374(3)
C11 H11 0.9300
C12 H12 0.9300
C13 H13A 0.9600
C13 H13B 0.9600
C13 H13C 0.9600

loop_
_geom_torsion_atom_site_label_1
_geom_torsion_atom_site_label_2
_geom_torsion_atom_site_label_3
_geom_torsion_atom_site_label_4
_geom_torsion
O4 S1 N1 C1 173.04(13)
O3 S1 N1 C1 43.92(14)
C7 S1 N1 C1 -71.93(14)
O4 S1 N1 C5 -48.53(15)
O3 S1 N1 C5 -177.66(13)
C7 S1 N1 C5 66.50(15)
C5 N1 C1 C2 43.9(2)
S1 N1 C1 C2 -177.59(12)
C4 O1 C2 O2 -43.75(17)
C4 O1 C2 C6 -162.64(17)
C4 O1 C2 C1 73.68(16)
C3 O2 C2 O1 26.44(18)
C3 O2 C2 C6 145.25(16)
C3 O2 C2 C1 -89.86(17)
N1 C1 C2 O1 -58.99(18)
N1 C1 C2 O2 54.81(19)
N1 C1 C2 C6 178.57(17)
C2 O2 C3 C4 0.90(19)
C2 O1 C4 C5 -75.84(18)
C2 O1 C4 C3 43.26(17)
O2 C3 C4 O1 -27.26(18)
O2 C3 C4 C5 89.35(19)
C1 N1 C5 C4 -44.8(2)
S1 N1 C5 C4 176.26(13)
O1 C4 C5 N1 61.0(2)
C3 C4 C5 N1 -51.5(2)
O4 S1 C7 C12 -166.01(15)
O3 S1 C7 C12 -34.33(18)
N1 S1 C7 C12 79.92(16)
O4 S1 C7 C8 17.60(18)
O3 S1 C7 C8 149.27(15)
N1 S1 C7 C8 -96.48(16)
C12 C7 C8 C9 0.1(3)
S1 C7 C8 C9 176.56(15)
C7 C8 C9 C10 -1.3(3)
C8 C9 C10 C11 0.9(3)
C8 C9 C10 C13 -179.1(2)
C9 C10 C11 C12 0.7(3)
C13 C10 C11 C12 -179.35(19)
C10 C11 C12 C7 -1.9(3)
C8 C7 C12 C11 1.4(3)
S1 C7 C12 C11 -174.99(15)

loop_
_cod_related_entry_id
_cod_related_entry_database
_cod_related_entry_code
1 ChemSpider 26589162
